data_7036996
loop_
_publ_author_name
'Feng, Zhijun'
'Wei, Yun'
'Zhou, Shuangliu'
'Zhang, Guangchao'
'Zhu, Xiancui'
'Guo, Liping'
'Wang, Shaowu'
'Mu, Xiaolong'

_publ_section_title
;
 Reactivity of functionalized indoles with rare-earth metal amides.
 Synthesis, characterization and catalytic activity of rare-earth metal
 complexes incorporating indolyl ligands.
;
_journal_issue 47
_journal_name_full 'Dalton transactions (Cambridge, England : 2003)'
_journal_page_first 20502
_journal_page_last 20513
_journal_paper_doi 10.1039/c5dt03214h
_journal_volume 44
_journal_year 2015
_chemical_formula_sum 'C63 H69 N6 Y'
_chemical_formula_weight 999.15
_chemical_name_systematic
; 
 ? 
;
_space_group_IT_number 148
_symmetry_cell_setting trigonal
_symmetry_space_group_name_Hall '-R 3'
_symmetry_space_group_name_H-M 'R -3 :H'
_atom_sites_solution_hydrogens geom
_atom_sites_solution_primary direct
_atom_sites_solution_secondary difmap
_audit_creation_method SHELXL-97
_audit_update_record
;
2015-03-30 deposited with the CCDC.
2015-10-28 downloaded from the CCDC.
;
_cell_angle_alpha 90.00
_cell_angle_beta 90.00
_cell_angle_gamma 120.00
_cell_formula_units_Z 6
_cell_length_a 18.6067(12)
_cell_length_b 18.6067(12)
_cell_length_c 36.828(2)
_cell_measurement_reflns_used 5151
_cell_measurement_temperature 293(2)
_cell_volume 11042.0(12)
_computing_cell_refinement 'Bruker SMART'
_computing_data_collection 'Bruker SMART'
_computing_data_reduction 'Bruker SMART'
_computing_molecular_graphics 'Bruker SHELXTL'
_computing_publication_material 'Bruker SHELXTL'
_computing_structure_refinement 'SHELXL-97 (Sheldrick, 1997)'
_computing_structure_solution 'SHELXS-97 (Sheldrick, 1990)'
_diffrn_ambient_temperature 293(2)
_diffrn_measured_fraction_theta_full 0.998
_diffrn_measured_fraction_theta_max 0.998
_diffrn_radiation_monochromator graphite
_diffrn_radiation_source 'fine-focus sealed tube'
_diffrn_radiation_type MoK\a
_diffrn_radiation_wavelength 0.71073
_diffrn_reflns_av_R_equivalents 0.0687
_diffrn_reflns_av_sigmaI/netI 0.0782
_diffrn_reflns_limit_h_max 23
_diffrn_reflns_limit_h_min -24
_diffrn_reflns_limit_k_max 23
_diffrn_reflns_limit_k_min -24
_diffrn_reflns_limit_l_max 47
_diffrn_reflns_limit_l_min -47
_diffrn_reflns_number 32154
_diffrn_reflns_theta_full 27.63
_diffrn_reflns_theta_max 27.63
_diffrn_reflns_theta_min 1.66
_exptl_absorpt_coefficient_mu 0.825
_exptl_absorpt_correction_T_max 0.9220
_exptl_absorpt_correction_T_min 0.8932
_exptl_absorpt_correction_type multi-scan
_exptl_absorpt_process_details 'SADABS; Bruker, 2000'
_exptl_crystal_colour colourless
_exptl_crystal_density_diffrn 0.902
_exptl_crystal_density_method 'not measured'
_exptl_crystal_description block
_exptl_crystal_F_000 3168
_exptl_crystal_size_max 0.14
_exptl_crystal_size_mid 0.13
_exptl_crystal_size_min 0.10
_refine_diff_density_max 0.240
_refine_diff_density_min -0.283
_refine_diff_density_rms 0.049
_refine_ls_extinction_method none
_refine_ls_goodness_of_fit_ref 0.969
_refine_ls_hydrogen_treatment mixed
_refine_ls_matrix_type full
_refine_ls_number_parameters 215
_refine_ls_number_reflns 5696
_refine_ls_number_restraints 0
_refine_ls_restrained_S_all 0.969
_refine_ls_R_factor_all 0.1345
_refine_ls_R_factor_gt 0.0535
_refine_ls_shift/su_max 0.000
_refine_ls_shift/su_mean 0.000
_refine_ls_structure_factor_coef Fsqd
_refine_ls_weighting_details 'calc w=1/[\s^2^(Fo^2^)+(0.0600P)^2^+1.0000P] where P=(Fo^2^+2Fc^2^)/3'
_refine_ls_weighting_scheme calc
_refine_ls_wR_factor_gt 0.1261
_refine_ls_wR_factor_ref 0.1401
_reflns_number_gt 2521
_reflns_number_total 5696
_reflns_threshold_expression >2sigma(I)
_cod_data_source_file c5dt03214h2.cif
_cod_data_source_block 131203a_0m
_cod_depositor_comments 'Adding full bibliography for 7036992--7037001.cif.'
_cod_original_sg_symbol_H-M r-3
_cod_database_code 7036996

loop_
_symmetry_equiv_pos_as_xyz
'x, y, z'
'-y, x-y, z'
'-x+y, -x, z'
'x+2/3, y+1/3, z+1/3'
'-y+2/3, x-y+1/3, z+1/3'
'-x+y+2/3, -x+1/3, z+1/3'
'x+1/3, y+2/3, z+2/3'
'-y+1/3, x-y+2/3, z+2/3'
'-x+y+1/3, -x+2/3, z+2/3'
'-x, -y, -z'
'y, -x+y, -z'
'x-y, x, -z'
'-x+2/3, -y+1/3, -z+1/3'
'y+2/3, -x+y+1/3, -z+1/3'
'x-y+2/3, x+1/3, -z+1/3'
'-x+1/3, -y+2/3, -z+2/3'
'y+1/3, -x+y+2/3, -z+2/3'
'x-y+1/3, x+2/3, -z+2/3'

loop_
_atom_site_label
_atom_site_type_symbol
_atom_site_fract_x
_atom_site_fract_y
_atom_site_fract_z
_atom_site_U_iso_or_equiv
_atom_site_adp_type
_atom_site_occupancy
_atom_site_symmetry_multiplicity
_atom_site_calc_flag
_atom_site_refinement_flags
C1 C 0.15257(17) 0.52839(17) -0.02948(7) 0.0630(7) Uani 1 1 d .
C2 C 0.09798(19) 0.46187(19) -0.05079(8) 0.0818(9) Uani 1 1 d .
H2 H 0.0403 0.4340 -0.0497 0.098 Uiso 1 1 calc R
C3 C 0.1469(2) 0.44521(18) -0.07414(7) 0.0767(8) Uani 1 1 d .
C4 C 0.1314(3) 0.3852(2) -0.10016(9) 0.1054(11) Uani 1 1 d .
H4 H 0.0771 0.3458 -0.1061 0.127 Uiso 1 1 calc R
C5 C 0.1965(3) 0.3843(3) -0.11716(9) 0.1154(13) Uani 1 1 d .
H5 H 0.1859 0.3431 -0.1341 0.138 Uiso 1 1 calc R
C6 C 0.2775(3) 0.4434(3) -0.10959(9) 0.1055(12) Uani 1 1 d .
H6 H 0.3203 0.4418 -0.1219 0.127 Uiso 1 1 calc R
C7 C 0.2966(2) 0.5048(2) -0.08433(8) 0.0908(10) Uani 1 1 d .
H7 H 0.3514 0.5445 -0.0794 0.109 Uiso 1 1 calc R
C8 C 0.23097(19) 0.50553(18) -0.06636(7) 0.0696(8) Uani 1 1 d .
C9 C 0.13083(18) 0.56320(17) 0.00079(7) 0.0681(7) Uani 1 1 d .
H9 H 0.0756 0.5462 0.0057 0.082 Uiso 1 1 calc R
C10 C 0.16033(15) 0.64641(16) 0.05204(6) 0.0584(7) Uani 1 1 d .
C11 C 0.14114(16) 0.60106(16) 0.08479(7) 0.0624(7) Uani 1 1 d .
C12 C 0.10988(17) 0.6259(2) 0.11315(7) 0.0762(8) Uani 1 1 d .
H12 H 0.0971 0.5966 0.1349 0.091 Uiso 1 1 calc R
C13 C 0.09708(18) 0.6917(2) 0.11050(8) 0.0817(9) Uani 1 1 d .
H13 H 0.0765 0.7073 0.1302 0.098 Uiso 1 1 calc R
C14 C 0.11508(18) 0.73481(19) 0.07825(8) 0.0797(8) Uani 1 1 d .
H14 H 0.1058 0.7794 0.0763 0.096 Uiso 1 1 calc R
C15 C 0.14681(16) 0.71359(17) 0.04839(7) 0.0657(7) Uani 1 1 d .
C16 C 0.1518(2) 0.52676(19) 0.08929(8) 0.0808(9) Uani 1 1 d .
H16 H 0.1801 0.5226 0.0676 0.097 Uiso 1 1 calc R
C17 C 0.0676(3) 0.4467(2) 0.09217(13) 0.1454(16) Uani 1 1 d .
H17A H 0.0396 0.4484 0.1138 0.218 Uiso 1 1 calc R
H17B H 0.0760 0.3999 0.0932 0.218 Uiso 1 1 calc R
H17C H 0.0345 0.4417 0.0713 0.218 Uiso 1 1 calc R
C18 C 0.2032(3) 0.5331(3) 0.12171(10) 0.1327(15) Uani 1 1 d .
H18A H 0.2068 0.4835 0.1237 0.199 Uiso 1 1 calc R
H18B H 0.1779 0.5397 0.1432 0.199 Uiso 1 1 calc R
H18C H 0.2579 0.5802 0.1190 0.199 Uiso 1 1 calc R
C19 C 0.16113(18) 0.75951(18) 0.01284(8) 0.0775(8) Uani 1 1 d .
H19 H 0.1977 0.7475 -0.0019 0.093 Uiso 1 1 calc R
C20 C 0.0806(2) 0.7287(2) -0.00838(9) 0.1206(13) Uani 1 1 d .
H20A H 0.0559 0.6702 -0.0127 0.181 Uiso 1 1 calc R
H20B H 0.0922 0.7574 -0.0312 0.181 Uiso 1 1 calc R
H20C H 0.0430 0.7392 0.0054 0.181 Uiso 1 1 calc R
C21 C 0.2029(2) 0.8526(2) 0.01667(10) 0.1118(12) Uani 1 1 d .
H21A H 0.1648 0.8672 0.0273 0.168 Uiso 1 1 calc R
H21B H 0.2197 0.8779 -0.0068 0.168 Uiso 1 1 calc R
H21C H 0.2508 0.8719 0.0320 0.168 Uiso 1 1 calc R
N1 N 0.23390(14) 0.55617(13) -0.03861(5) 0.0635(6) Uani 1 1 d .
N2 N 0.19251(13) 0.62129(13) 0.02206(5) 0.0585(5) Uani 1 1 d .
Y1 Y 0.3333 0.6667 -0.003149(12) 0.0742(2) Uani 1 3 d S

loop_
_atom_site_aniso_label
_atom_site_aniso_U_11
_atom_site_aniso_U_22
_atom_site_aniso_U_33
_atom_site_aniso_U_23
_atom_site_aniso_U_13
_atom_site_aniso_U_12
C1 0.0625(19) 0.0669(18) 0.0600(15) 0.0026(14) 0.0005(14) 0.0327(16)
C2 0.069(2) 0.087(2) 0.0787(19) -0.0163(17) -0.0103(17) 0.0304(18)
C3 0.082(2) 0.076(2) 0.0647(17) -0.0132(16) -0.0164(16) 0.0338(19)
C4 0.112(3) 0.100(3) 0.088(2) -0.034(2) -0.018(2) 0.042(2)
C5 0.162(4) 0.121(3) 0.080(2) -0.040(2) -0.031(3) 0.082(3)
C6 0.118(3) 0.148(3) 0.081(2) -0.039(2) -0.019(2) 0.089(3)
C7 0.093(2) 0.122(3) 0.0686(18) -0.0298(19) -0.0146(17) 0.062(2)
C8 0.087(2) 0.084(2) 0.0540(15) -0.0090(14) -0.0077(15) 0.0540(19)
C9 0.0721(19) 0.0704(19) 0.0654(16) -0.0020(14) 0.0032(15) 0.0384(17)
C10 0.0473(16) 0.0634(18) 0.0615(15) -0.0064(13) -0.0012(12) 0.0254(14)
C11 0.0614(17) 0.0683(19) 0.0599(16) -0.0027(14) 0.0013(13) 0.0342(15)
C12 0.080(2) 0.087(2) 0.0622(17) 0.0006(16) 0.0019(15) 0.0423(19)
C13 0.083(2) 0.098(2) 0.0719(19) -0.0142(18) 0.0032(16) 0.051(2)
C14 0.079(2) 0.079(2) 0.092(2) -0.0046(18) 0.0049(17) 0.0487(18)
C15 0.0621(18) 0.0692(19) 0.0708(17) -0.0013(14) 0.0032(13) 0.0367(16)
C16 0.100(2) 0.081(2) 0.0679(18) 0.0118(15) 0.0146(16) 0.050(2)
C17 0.135(4) 0.083(3) 0.206(5) 0.017(3) 0.022(3) 0.046(3)
C18 0.182(4) 0.166(4) 0.108(3) -0.002(3) -0.026(3) 0.131(4)
C19 0.078(2) 0.075(2) 0.095(2) 0.0140(17) 0.0189(17) 0.0493(18)
C20 0.128(3) 0.115(3) 0.104(3) 0.017(2) -0.025(2) 0.050(3)
C21 0.099(3) 0.093(3) 0.141(3) 0.030(2) 0.012(2) 0.046(2)
N1 0.0686(16) 0.0698(15) 0.0580(12) -0.0051(11) -0.0023(11) 0.0389(13)
N2 0.0616(14) 0.0559(13) 0.0578(12) 0.0000(10) 0.0011(11) 0.0292(12)
Y1 0.0864(3) 0.0864(3) 0.0498(3) 0.000 0.000 0.04319(14)

loop_
_atom_type_symbol
_atom_type_description
_atom_type_scat_dispersion_real
_atom_type_scat_dispersion_imag
_atom_type_scat_source
C C 0.0033 0.0016 'International Tables Vol C Tables 4.2.6.8 and 6.1.1.4'
H H 0.0000 0.0000 'International Tables Vol C Tables 4.2.6.8 and 6.1.1.4'
N N 0.0061 0.0033 'International Tables Vol C Tables 4.2.6.8 and 6.1.1.4'
Y Y -2.7962 3.5667 'International Tables Vol C Tables 4.2.6.8 and 6.1.1.4'

loop_
_geom_angle_atom_site_label_1
_geom_angle_atom_site_label_2
_geom_angle_atom_site_label_3
_geom_angle
_geom_angle_site_symmetry_1
_geom_angle_site_symmetry_3
N1 C1 C2 112.0(2) . .
N1 C1 C9 121.5(2) . .
C2 C1 C9 126.3(3) . .
C1 C2 C3 106.2(3) . .
C1 C2 H2 126.9 . .
C3 C2 H2 126.9 . .
C4 C3 C2 135.0(3) . .
C4 C3 C8 118.5(3) . .
C2 C3 C8 106.4(3) . .
C5 C4 C3 119.6(3) . .
C5 C4 H4 120.2 . .
C3 C4 H4 120.2 . .
C4 C5 C6 121.2(3) . .
C4 C5 H5 119.4 . .
C6 C5 H5 119.4 . .
C7 C6 C5 121.7(3) . .
C7 C6 H6 119.1 . .
C5 C6 H6 119.1 . .
C6 C7 C8 117.7(3) . .
C6 C7 H7 121.1 . .
C8 C7 H7 121.1 . .
N1 C8 C7 128.7(3) . .
N1 C8 C3 110.0(3) . .
C7 C8 C3 121.2(3) . .
N2 C9 C1 119.0(2) . .
N2 C9 H9 120.5 . .
C1 C9 H9 120.5 . .
C15 C10 C11 120.7(2) . .
C15 C10 N2 120.4(2) . .
C11 C10 N2 118.9(2) . .
C12 C11 C10 117.9(3) . .
C12 C11 C16 119.8(2) . .
C10 C11 C16 122.3(2) . .
C13 C12 C11 122.6(3) . .
C13 C12 H12 118.7 . .
C11 C12 H12 118.7 . .
C12 C13 C14 118.9(3) . .
C12 C13 H13 120.5 . .
C14 C13 H13 120.5 . .
C13 C14 C15 121.9(3) . .
C13 C14 H14 119.0 . .
C15 C14 H14 119.0 . .
C14 C15 C10 117.9(3) . .
C14 C15 C19 120.2(3) . .
C10 C15 C19 121.9(2) . .
C18 C16 C11 112.9(3) . .
C18 C16 C17 108.9(3) . .
C11 C16 C17 111.1(3) . .
C18 C16 H16 107.9 . .
C11 C16 H16 107.9 . .
C17 C16 H16 107.9 . .
C16 C17 H17A 109.5 . .
C16 C17 H17B 109.5 . .
H17A C17 H17B 109.5 . .
C16 C17 H17C 109.5 . .
H17A C17 H17C 109.5 . .
H17B C17 H17C 109.5 . .
C16 C18 H18A 109.5 . .
C16 C18 H18B 109.5 . .
H18A C18 H18B 109.5 . .
C16 C18 H18C 109.5 . .
H18A C18 H18C 109.5 . .
H18B C18 H18C 109.5 . .
C21 C19 C15 114.3(3) . .
C21 C19 C20 108.9(3) . .
C15 C19 C20 111.6(2) . .
C21 C19 H19 107.2 . .
C15 C19 H19 107.2 . .
C20 C19 H19 107.2 . .
C19 C20 H20A 109.5 . .
C19 C20 H20B 109.5 . .
H20A C20 H20B 109.5 . .
C19 C20 H20C 109.5 . .
H20A C20 H20C 109.5 . .
H20B C20 H20C 109.5 . .
C19 C21 H21A 109.5 . .
C19 C21 H21B 109.5 . .
H21A C21 H21B 109.5 . .
C19 C21 H21C 109.5 . .
H21A C21 H21C 109.5 . .
H21B C21 H21C 109.5 . .
C8 N1 C1 105.4(2) . .
C8 N1 Y1 139.12(19) . .
C1 N1 Y1 115.41(16) . .
C9 N2 C10 112.1(2) . .
C9 N2 Y1 112.32(16) . .
C10 N2 Y1 135.37(16) . .
N1 Y1 N1 92.24(7) 3_565 .
N1 Y1 N1 92.25(7) 3_565 2_665
N1 Y1 N1 92.24(7) . 2_665
N1 Y1 N2 89.01(6) 3_565 .
N1 Y1 N2 71.19(7) . .
N1 Y1 N2 163.42(7) 2_665 .
N1 Y1 N2 71.19(7) 3_565 3_565
N1 Y1 N2 163.43(7) . 3_565
N1 Y1 N2 89.01(6) 2_665 3_565
N2 Y1 N2 107.00(5) . 3_565
N1 Y1 N2 163.43(7) 3_565 2_665
N1 Y1 N2 89.01(6) . 2_665
N1 Y1 N2 71.19(7) 2_665 2_665
N2 Y1 N2 107.00(5) . 2_665
N2 Y1 N2 107.00(5) 3_565 2_665

loop_
_geom_bond_atom_site_label_1
_geom_bond_atom_site_label_2
_geom_bond_distance
_geom_bond_site_symmetry_2
C1 N1 1.374(3) .
C1 C2 1.386(4) .
C1 C9 1.445(3) .
C2 C3 1.395(4) .
C2 H2 0.9300 .
C3 C4 1.387(4) .
C3 C8 1.425(4) .
C4 C5 1.372(5) .
C4 H4 0.9300 .
C5 C6 1.378(5) .
C5 H5 0.9300 .
C6 C7 1.375(4) .
C6 H6 0.9300 .
C7 C8 1.395(4) .
C7 H7 0.9300 .
C8 N1 1.373(3) .
C9 N2 1.363(3) .
C9 H9 0.9300 .
C10 C15 1.399(4) .
C10 C11 1.412(3) .
C10 N2 1.441(3) .
C11 C12 1.383(3) .
C11 C16 1.501(4) .
C12 C13 1.362(4) .
C12 H12 0.9300 .
C13 C14 1.378(4) .
C13 H13 0.9300 .
C14 C15 1.395(4) .
C14 H14 0.9300 .
C15 C19 1.512(4) .
C16 C18 1.497(4) .
C16 C17 1.534(4) .
C16 H16 0.9800 .
C17 H17A 0.9600 .
C17 H17B 0.9600 .
C17 H17C 0.9600 .
C18 H18A 0.9600 .
C18 H18B 0.9600 .
C18 H18C 0.9600 .
C19 C21 1.509(4) .
C19 C20 1.525(4) .
C19 H19 0.9800 .
C20 H20A 0.9600 .
C20 H20B 0.9600 .
C20 H20C 0.9600 .
C21 H21A 0.9600 .
C21 H21B 0.9600 .
C21 H21C 0.9600 .
N1 Y1 2.356(2) .
N2 Y1 2.496(2) .
Y1 N1 2.356(2) 3_565
Y1 N1 2.356(2) 2_665
Y1 N2 2.496(2) 3_565
Y1 N2 2.496(2) 2_665

loop_
_geom_torsion_atom_site_label_1
_geom_torsion_atom_site_label_2
_geom_torsion_atom_site_label_3
_geom_torsion_atom_site_label_4
_geom_torsion
_geom_torsion_site_symmetry_4
N1 C1 C2 C3 1.3(3) .
C9 C1 C2 C3 -174.3(3) .
C1 C2 C3 C4 175.8(3) .
C1 C2 C3 C8 -1.7(3) .
C2 C3 C4 C5 -176.1(4) .
C8 C3 C4 C5 1.2(5) .
C3 C4 C5 C6 -1.8(6) .
C4 C5 C6 C7 1.1(6) .
C5 C6 C7 C8 0.1(5) .
C6 C7 C8 N1 175.1(3) .
C6 C7 C8 C3 -0.6(4) .
C4 C3 C8 N1 -176.5(3) .
C2 C3 C8 N1 1.5(3) .
C4 C3 C8 C7 0.0(4) .
C2 C3 C8 C7 177.9(3) .
N1 C1 C9 N2 -4.1(4) .
C2 C1 C9 N2 171.2(3) .
C15 C10 C11 C12 -0.9(4) .
N2 C10 C11 C12 -179.6(2) .
C15 C10 C11 C16 177.7(2) .
N2 C10 C11 C16 -1.0(4) .
C10 C11 C12 C13 0.1(4) .
C16 C11 C12 C13 -178.6(3) .
C11 C12 C13 C14 0.7(5) .
C12 C13 C14 C15 -0.7(5) .
C13 C14 C15 C10 -0.1(4) .
C13 C14 C15 C19 176.5(3) .
C11 C10 C15 C14 0.9(4) .
N2 C10 C15 C14 179.6(2) .
C11 C10 C15 C19 -175.7(2) .
N2 C10 C15 C19 3.0(4) .
C12 C11 C16 C18 -54.6(4) .
C10 C11 C16 C18 126.7(3) .
C12 C11 C16 C17 68.1(4) .
C10 C11 C16 C17 -110.6(3) .
C14 C15 C19 C21 45.0(4) .
C10 C15 C19 C21 -138.5(3) .
C14 C15 C19 C20 -79.2(4) .
C10 C15 C19 C20 97.3(3) .
C7 C8 N1 C1 -176.8(3) .
C3 C8 N1 C1 -0.7(3) .
C7 C8 N1 Y1 0.2(5) .
C3 C8 N1 Y1 176.26(19) .
C2 C1 N1 C8 -0.4(3) .
C9 C1 N1 C8 175.5(2) .
C2 C1 N1 Y1 -178.19(17) .
C9 C1 N1 Y1 -2.3(3) .
C1 C9 N2 C10 -177.0(2) .
C1 C9 N2 Y1 7.7(3) .
C15 C10 N2 C9 -90.5(3) .
C11 C10 N2 C9 88.2(3) .
C15 C10 N2 Y1 83.3(3) .
C11 C10 N2 Y1 -98.0(3) .
C8 N1 Y1 N1 99.5(2) 3_565
C1 N1 Y1 N1 -83.8(2) 3_565
C8 N1 Y1 N1 7.1(3) 2_665
C1 N1 Y1 N1 -176.10(17) 2_665
C8 N1 Y1 N2 -172.3(3) .
C1 N1 Y1 N2 4.42(16) .
C8 N1 Y1 N2 101.2(3) 3_565
C1 N1 Y1 N2 -82.0(3) 3_565
C8 N1 Y1 N2 -64.0(3) 2_665
C1 N1 Y1 N2 112.77(17) 2_665
C9 N2 Y1 N1 86.35(17) 3_565
C10 N2 Y1 N1 -87.4(2) 3_565
C9 N2 Y1 N1 -6.35(16) .
C10 N2 Y1 N1 179.8(2) .
C9 N2 Y1 N1 -8.2(3) 2_665
C10 N2 Y1 N1 178.0(2) 2_665
C9 N2 Y1 N2 156.32(16) 3_565
C10 N2 Y1 N2 -17.5(2) 3_565
C9 N2 Y1 N2 -89.27(19) 2_665
C10 N2 Y1 N2 96.93(19) 2_665

loop_
_platon_squeeze_void_nr
_platon_squeeze_void_average_x
_platon_squeeze_void_average_y
_platon_squeeze_void_average_z
_platon_squeeze_void_volume
_platon_squeeze_void_count_electrons
_platon_squeeze_void_content
1 0.000 0.000 0.000 1266 222 ' '
2 -0.333 0.333 0.333 1263 222 ' '
3 0.000 0.000 0.500 7 2 ' '
4 0.333 0.667 0.667 1263 222 ' '
5 0.333 0.667 0.167 7 2 ' '
6 0.667 0.333 0.833 7 2 ' '
